data_7013006
loop_
_publ_author_name
'Patmore, Nathan J.'
'Ingleson, Michael J.'
'Mahon, Mary F.'
'Weller, Andrew S.'

_publ_section_title
;
 Investigation of the synthesis of {Mo(\h5-C5H5)(CO)3}+ fragments
 partnered with the monoanionic carboranes [closo-CB11H11Br]-,
 [closo-CB11H6Br6]- and [closo-HCB11Me11]- by silver salt metathesis
 and hydride abstraction
;
_journal_coden_ASTM DTARAF
_journal_issue 14
_journal_name_full 'Dalton Transactions'
_journal_page_first 2894
_journal_page_last 2904
_journal_paper_doi 10.1039/b303537a
_journal_year 2003
_chemical_formula_sum 'C36 H49 Ag B11 I3 Mo3 O9'
_chemical_formula_weight 1521.05
_chemical_name_common 4
_space_group_IT_number 15
_symmetry_space_group_name_Hall '-C 2yc'
_symmetry_space_group_name_H-M 'C 1 2/c 1'
_atom_sites_solution_hydrogens geom
_atom_sites_solution_primary direct
_atom_sites_solution_secondary difmap
_audit_creation_method SHELXL-97
_cell_angle_alpha 90.00
_cell_angle_beta 128.5200(10)
_cell_angle_gamma 90.00
_cell_formula_units_Z 8
_cell_length_a 33.8420(3)
_cell_length_b 14.9470(2)
_cell_length_c 26.1920(3)
_cell_measurement_temperature 150(2)
_cell_volume 10365.8(3)
_computing_structure_refinement 'SHELXL-97 (Sheldrick, 1997)'
_diffrn_ambient_temperature 150(2)
_diffrn_measured_fraction_theta_full 0.997
_diffrn_measured_fraction_theta_max 0.997
_diffrn_radiation_monochromator graphite
_diffrn_radiation_source 'fine-focus sealed tube'
_diffrn_radiation_type MoK\a
_diffrn_radiation_wavelength 0.71073
_diffrn_reflns_av_R_equivalents 0.0780
_diffrn_reflns_av_sigmaI/netI 0.0529
_diffrn_reflns_limit_h_max 42
_diffrn_reflns_limit_h_min -42
_diffrn_reflns_limit_k_max 18
_diffrn_reflns_limit_k_min -18
_diffrn_reflns_limit_l_max 32
_diffrn_reflns_limit_l_min -33
_diffrn_reflns_number 55822
_diffrn_reflns_theta_full 26.72
_diffrn_reflns_theta_max 26.72
_diffrn_reflns_theta_min 2.98
_exptl_absorpt_coefficient_mu 2.914
_exptl_absorpt_correction_T_max 0.7593
_exptl_absorpt_correction_T_min 0.5933
_exptl_crystal_density_diffrn 1.949
_exptl_crystal_density_method 'not measured'
_exptl_crystal_F_000 5792
_exptl_crystal_size_max 0.20
_exptl_crystal_size_mid 0.15
_exptl_crystal_size_min 0.10
_refine_diff_density_max 0.814
_refine_diff_density_min -1.161
_refine_diff_density_rms 0.190
_refine_ls_extinction_method none
_refine_ls_goodness_of_fit_ref 1.041
_refine_ls_hydrogen_treatment mixed
_refine_ls_matrix_type full
_refine_ls_number_parameters 563
_refine_ls_number_reflns 10970
_refine_ls_number_restraints 0
_refine_ls_restrained_S_all 1.041
_refine_ls_R_factor_all 0.0504
_refine_ls_R_factor_gt 0.0333
_refine_ls_shift/su_max 0.002
_refine_ls_shift/su_mean 0.000
_refine_ls_structure_factor_coef Fsqd
_refine_ls_weighting_details 'calc w=1/[\s^2^(Fo^2^)+(0.0323P)^2^+12.2103P] where P=(Fo^2^+2Fc^2^)/3'
_refine_ls_weighting_scheme calc
_refine_ls_wR_factor_gt 0.0713
_refine_ls_wR_factor_ref 0.0781
_reflns_number_gt 8784
_reflns_number_total 10970
_reflns_threshold_expression >2sigma(I)
_cod_data_source_file b303537a.txt
_cod_data_source_block k02asw15
_cod_depositor_comments
;
 Updated bibliographic information.

 Antanas Vaitkus,
 2019-10-03
;
_cod_original_cell_volume 10365.8(2)
_cod_database_code 7013006

loop_
_symmetry_equiv_pos_as_xyz
'x, y, z'
'-x, y, -z+1/2'
'x+1/2, y+1/2, z'
'-x+1/2, y+1/2, -z+1/2'
'-x, -y, -z'
'x, -y, z-1/2'
'-x+1/2, -y+1/2, -z'
'x+1/2, -y+1/2, z-1/2'

loop_
_atom_site_label
_atom_site_type_symbol
_atom_site_fract_x
_atom_site_fract_y
_atom_site_fract_z
_atom_site_U_iso_or_equiv
_atom_site_adp_type
_atom_site_occupancy
_atom_site_symmetry_multiplicity
_atom_site_calc_flag
_atom_site_refinement_flags
_atom_site_disorder_assembly
_atom_site_disorder_group
I3 I 0.500588(11) 0.626461(18) 0.329546(13) 0.02558(7) Uani 1 1 d . . .
I2 I 0.516795(12) 0.34829(2) 0.412810(14) 0.03253(8) Uani 1 1 d . . .
I1 I 0.414548(10) 0.382602(17) 0.195252(12) 0.02128(7) Uani 1 1 d . . .
Mo2 Mo 0.591341(14) 0.21006(2) 0.474477(17) 0.02206(9) Uani 1 1 d . . .
Mo1 Mo 0.334338(14) 0.49062(2) 0.171154(17) 0.02229(9) Uani 1 1 d . . .
Mo3 Mo 0.570924(16) 0.66138(2) 0.466260(17) 0.02490(9) Uani 1 1 d . . .
Ag1 Ag 0.509669(14) 0.44469(2) 0.314938(16) 0.02853(8) Uani 1 1 d . . .
O2 O 0.27693(13) 0.3633(2) 0.04818(15) 0.0352(8) Uani 1 1 d . . .
C35 C 0.60388(17) 0.5617(3) 0.45452(19) 0.0247(9) Uani 1 1 d . . .
O8 O 0.62482(13) 0.5087(2) 0.44839(14) 0.0345(8) Uani 1 1 d . . .
C12 C 0.23297(18) 0.3664(3) 0.2722(2) 0.0279(10) Uani 1 1 d . . .
H12A H 0.2185 0.3534 0.2270 0.042 Uiso 1 1 calc R . .
H12B H 0.2393 0.3102 0.2955 0.042 Uiso 1 1 calc R . .
H12C H 0.2648 0.3990 0.2937 0.042 Uiso 1 1 calc R . .
O5 O 0.51683(15) 0.1495(3) 0.50149(18) 0.0469(9) Uani 1 1 d . . .
C19 C 0.29906(17) 0.4092(3) 0.0933(2) 0.0260(9) Uani 1 1 d . . .
O1 O 0.24740(16) 0.6106(3) 0.05844(19) 0.0632(13) Uani 1 1 d . . .
C20 C 0.37198(18) 0.5853(3) 0.1616(2) 0.0267(9) Uani 1 1 d . . .
O6 O 0.59609(17) 0.0016(2) 0.4712(2) 0.0497(10) Uani 1 1 d . . .
B12 B 0.1934(2) 0.4276(3) 0.2733(2) 0.0249(10) Uani 1 1 d . . .
C3 C 0.1918(2) 0.6749(3) 0.3603(2) 0.0334(11) Uani 1 1 d . . .
H3A H 0.1617 0.7066 0.3482 0.050 Uiso 1 1 calc R . .
H3B H 0.2100 0.7126 0.3505 0.050 Uiso 1 1 calc R . .
H3C H 0.2138 0.6614 0.4071 0.050 Uiso 1 1 calc R . .
C1 C 0.11482(17) 0.5453(3) 0.2756(2) 0.0249(9) Uani 1 1 d . . .
H1 H 0.0874 0.5862 0.2762 0.030 Uiso 1 1 calc R . .
C34 C 0.5073(2) 0.6241(4) 0.4507(2) 0.0420(13) Uani 1 1 d . . .
C27 C 0.54298(19) 0.1719(3) 0.4904(2) 0.0307(10) Uani 1 1 d . . .
B7 B 0.21238(19) 0.4858(3) 0.3452(2) 0.0244(10) Uani 1 1 d . . .
O3 O 0.39173(14) 0.6422(2) 0.15705(17) 0.0368(8) Uani 1 1 d . . .
B5 B 0.09192(19) 0.4924(3) 0.2038(2) 0.0256(10) Uani 1 1 d . . .
C14 C 0.3193(2) 0.5620(3) 0.2347(3) 0.0389(12) Uani 1 1 d . . .
H14 H 0.3097 0.6232 0.2268 0.047 Uiso 1 1 calc R . .
B3 B 0.1753(2) 0.5840(3) 0.3199(2) 0.0230(10) Uani 1 1 d . . .
B11 B 0.1713(2) 0.3915(3) 0.3168(2) 0.0234(10) Uani 1 1 d . . .
O9 O 0.61332(18) 0.5424(3) 0.58872(18) 0.0622(12) Uani 1 1 d . . .
C18 C 0.27893(19) 0.5680(3) 0.0991(2) 0.0377(12) Uani 1 1 d . . .
B6 B 0.1085(2) 0.4307(3) 0.2737(2) 0.0258(10) Uani 1 1 d . . .
C2 C 0.1625(2) 0.4950(4) 0.4076(2) 0.0391(12) Uani 1 1 d . . .
H2A H 0.1404 0.5434 0.4017 0.059 Uiso 1 1 calc R . .
H2B H 0.1973 0.5072 0.4463 0.059 Uiso 1 1 calc R . .
H2C H 0.1512 0.4382 0.4135 0.059 Uiso 1 1 calc R . .
C11 C 0.1898(2) 0.2999(3) 0.3567(2) 0.0384(12) Uani 1 1 d . . .
H11A H 0.2259 0.2918 0.3793 0.058 Uiso 1 1 calc R . .
H11B H 0.1709 0.2499 0.3266 0.058 Uiso 1 1 calc R . .
H11C H 0.1838 0.3017 0.3888 0.058 Uiso 1 1 calc R . .
C5 C 0.0341(2) 0.5035(4) 0.1416(2) 0.0429(13) Uani 1 1 d . . .
H5A H 0.0130 0.4674 0.1475 0.064 Uiso 1 1 calc R . .
H5B H 0.0294 0.4832 0.1025 0.064 Uiso 1 1 calc R . .
H5C H 0.0244 0.5665 0.1365 0.064 Uiso 1 1 calc R . .
C28 C 0.5934(2) 0.0770(3) 0.4712(2) 0.0333(11) Uani 1 1 d . . .
C6 C 0.0660(2) 0.3859(4) 0.2737(3) 0.0436(13) Uani 1 1 d . . .
H6A H 0.0800 0.3338 0.3027 0.065 Uiso 1 1 calc R . .
H6B H 0.0379 0.3668 0.2293 0.065 Uiso 1 1 calc R . .
H6C H 0.0538 0.4293 0.2890 0.065 Uiso 1 1 calc R . .
C8 C 0.2374(2) 0.6040(3) 0.2775(3) 0.0390(12) Uani 1 1 d . . .
H8A H 0.2232 0.6217 0.2330 0.058 Uiso 1 1 calc R . .
H8B H 0.2674 0.5668 0.2961 0.058 Uiso 1 1 calc R . .
H8C H 0.2468 0.6576 0.3044 0.058 Uiso 1 1 calc R . .
O4 O 0.53975(17) 0.1735(3) 0.32667(17) 0.0534(11) Uani 1 1 d . . .
B8 B 0.1958(2) 0.5480(3) 0.2756(2) 0.0254(10) Uani 1 1 d . . .
C36 C 0.5980(2) 0.5855(4) 0.5444(2) 0.0425(13) Uani 1 1 d . . .
C21 C 0.6732(2) 0.2230(4) 0.5113(3) 0.0490(14) Uani 1 1 d . . .
H21 H 0.6836 0.1940 0.4891 0.059 Uiso 1 1 calc R . .
C13 C 0.3685(2) 0.5296(4) 0.2778(2) 0.0412(13) Uani 1 1 d . . .
H13 H 0.3983 0.5649 0.3041 0.049 Uiso 1 1 calc R . .
C22 C 0.65419(19) 0.3086(3) 0.4998(2) 0.0360(11) Uani 1 1 d . . .
H22 H 0.6486 0.3487 0.4677 0.043 Uiso 1 1 calc R . .
C25 C 0.6745(2) 0.1861(4) 0.5621(3) 0.064(2) Uani 1 1 d . . .
H25 H 0.6851 0.1272 0.5790 0.077 Uiso 1 1 calc R . .
C7 C 0.26888(19) 0.4823(3) 0.4127(2) 0.0371(11) Uani 1 1 d . . .
H7A H 0.2740 0.5318 0.4408 0.056 Uiso 1 1 calc R . .
H7B H 0.2930 0.4876 0.4039 0.056 Uiso 1 1 calc R . .
H7C H 0.2742 0.4253 0.4347 0.056 Uiso 1 1 calc R . .
B2 B 0.16001(19) 0.4888(3) 0.3448(2) 0.0256(10) Uani 1 1 d . . .
C15 C 0.2857(2) 0.4865(3) 0.2042(3) 0.0375(12) Uani 1 1 d . . .
H15 H 0.2500 0.4884 0.1725 0.045 Uiso 1 1 calc R . .
C23 C 0.6446(2) 0.3262(4) 0.5437(3) 0.0429(13) Uani 1 1 d . . .
H23 H 0.6315 0.3805 0.5465 0.052 Uiso 1 1 calc R . .
O7 O 0.47097(18) 0.6038(4) 0.4424(2) 0.0690(14) Uani 1 1 d . . .
C30 C 0.5772(3) 0.8022(3) 0.4303(3) 0.0459(14) Uani 1 1 d . . .
H30 H 0.5606 0.8156 0.3857 0.055 Uiso 1 1 calc R . .
C29 C 0.6257(3) 0.7675(4) 0.4741(3) 0.0533(16) Uani 1 1 d . . .
H29 H 0.6480 0.7531 0.4648 0.064 Uiso 1 1 calc R . .
C17 C 0.3664(2) 0.4356(4) 0.2754(2) 0.0433(13) Uani 1 1 d . . .
H17 H 0.3947 0.3967 0.3003 0.052 Uiso 1 1 calc R . .
C33 C 0.6358(2) 0.7578(4) 0.5350(3) 0.0564(16) Uani 1 1 d . . .
H33 H 0.6662 0.7355 0.5740 0.068 Uiso 1 1 calc R . .
C32 C 0.5926(3) 0.7872(4) 0.5275(3) 0.0518(16) Uani 1 1 d . . .
H32 H 0.5888 0.7885 0.5604 0.062 Uiso 1 1 calc R . .
C24 C 0.6576(2) 0.2503(5) 0.5831(2) 0.0595(19) Uani 1 1 d . . .
H24 H 0.6554 0.2440 0.6173 0.071 Uiso 1 1 calc R . .
C31 C 0.5568(2) 0.8139(3) 0.4628(3) 0.0458(14) Uani 1 1 d . . .
H31 H 0.5241 0.8363 0.4439 0.055 Uiso 1 1 calc R . .
C16 C 0.3165(2) 0.4087(4) 0.2309(3) 0.0386(12) Uani 1 1 d . . .
H16 H 0.3049 0.3486 0.2201 0.046 Uiso 1 1 calc R . .
B10 B 0.1290(2) 0.3938(3) 0.2287(2) 0.0243(10) Uani 1 1 d . . .
C4 C 0.1122(2) 0.6805(3) 0.1955(2) 0.0382(12) Uani 1 1 d . . .
H4A H 0.0823 0.6700 0.1502 0.057 Uiso 1 1 calc R . .
H4B H 0.1382 0.7107 0.1961 0.057 Uiso 1 1 calc R . .
H4C H 0.1030 0.7181 0.2172 0.057 Uiso 1 1 calc R . .
C10 C 0.1064(2) 0.3041(3) 0.1861(2) 0.0370(12) Uani 1 1 d . . .
H10A H 0.0839 0.2752 0.1928 0.056 Uiso 1 1 calc R . .
H10B H 0.1340 0.2632 0.1997 0.056 Uiso 1 1 calc R . .
H10C H 0.0873 0.3188 0.1399 0.056 Uiso 1 1 calc R . .
C9 C 0.1361(2) 0.4934(3) 0.1359(2) 0.0363(12) Uani 1 1 d . . .
H9A H 0.0998 0.4940 0.0994 0.055 Uiso 1 1 calc R . .
H9B H 0.1515 0.4405 0.1327 0.055 Uiso 1 1 calc R . .
H9C H 0.1517 0.5475 0.1344 0.055 Uiso 1 1 calc R . .
B4 B 0.1335(2) 0.5874(3) 0.2326(2) 0.0243(10) Uani 1 1 d . . .
B9 B 0.1448(2) 0.4908(3) 0.2040(2) 0.0237(10) Uani 1 1 d . . .
C26 C 0.55694(19) 0.1873(3) 0.3790(2) 0.0330(11) Uiso 1 1 d . . .

loop_
_atom_site_aniso_label
_atom_site_aniso_U_11
_atom_site_aniso_U_22
_atom_site_aniso_U_33
_atom_site_aniso_U_23
_atom_site_aniso_U_13
_atom_site_aniso_U_12
I3 0.02581(15) 0.02775(15) 0.02126(13) 0.00012(11) 0.01372(12) 0.00447(11)
I2 0.03361(18) 0.03742(17) 0.02973(15) 0.00961(12) 0.02128(14) 0.00865(13)
I1 0.02007(14) 0.02297(13) 0.02156(13) -0.00188(10) 0.01333(11) -0.00099(10)
Mo2 0.0231(2) 0.02177(18) 0.02008(17) 0.00046(14) 0.01282(16) -0.00344(15)
Mo1 0.02029(19) 0.02524(19) 0.02399(18) -0.00373(14) 0.01509(16) -0.00169(15)
Mo3 0.0313(2) 0.02479(19) 0.02278(18) -0.00532(14) 0.01890(17) -0.00518(16)
Ag1 0.02944(19) 0.03111(18) 0.02358(16) -0.00258(13) 0.01579(15) 0.00004(14)
O2 0.0287(19) 0.0397(19) 0.0296(17) -0.0082(15) 0.0144(15) -0.0067(15)
C35 0.026(2) 0.028(2) 0.0161(19) 0.0016(16) 0.0109(18) -0.0003(19)
O8 0.0334(19) 0.0349(18) 0.0213(15) 0.0008(13) 0.0102(15) 0.0080(15)
C12 0.026(2) 0.022(2) 0.044(3) -0.0024(19) 0.026(2) 0.0016(18)
O5 0.051(2) 0.058(2) 0.047(2) 0.0038(18) 0.038(2) -0.009(2)
C19 0.022(2) 0.027(2) 0.031(2) 0.0049(19) 0.018(2) 0.0034(19)
O1 0.048(3) 0.037(2) 0.046(2) -0.0061(18) 0.001(2) 0.012(2)
C20 0.028(2) 0.027(2) 0.029(2) -0.0041(18) 0.019(2) 0.0017(19)
O6 0.068(3) 0.0259(19) 0.067(3) -0.0027(17) 0.048(2) -0.0028(18)
B12 0.026(3) 0.023(2) 0.029(2) -0.0006(19) 0.018(2) -0.002(2)
C3 0.044(3) 0.026(2) 0.029(2) -0.0062(19) 0.023(2) -0.001(2)
C1 0.023(2) 0.028(2) 0.026(2) -0.0005(17) 0.0167(19) 0.0013(18)
C34 0.049(3) 0.059(3) 0.032(3) -0.013(2) 0.032(3) -0.016(3)
C27 0.032(3) 0.031(2) 0.027(2) 0.0002(19) 0.017(2) -0.003(2)
B7 0.020(3) 0.021(2) 0.027(2) -0.0021(19) 0.013(2) -0.0017(19)
O3 0.040(2) 0.0259(17) 0.054(2) 0.0018(15) 0.0340(19) -0.0016(15)
B5 0.020(3) 0.032(3) 0.021(2) -0.0025(19) 0.011(2) 0.001(2)
C14 0.049(3) 0.036(3) 0.054(3) -0.016(2) 0.043(3) -0.008(2)
B3 0.029(3) 0.019(2) 0.019(2) 0.0006(18) 0.014(2) 0.001(2)
B11 0.026(3) 0.023(2) 0.024(2) 0.0007(19) 0.017(2) -0.002(2)
O9 0.078(3) 0.076(3) 0.030(2) 0.012(2) 0.032(2) -0.003(2)
C18 0.026(3) 0.028(2) 0.034(3) -0.006(2) 0.006(2) -0.001(2)
B6 0.023(3) 0.029(3) 0.026(2) -0.002(2) 0.016(2) -0.005(2)
C2 0.046(3) 0.048(3) 0.031(2) -0.001(2) 0.027(3) 0.000(2)
C11 0.041(3) 0.029(3) 0.043(3) 0.006(2) 0.025(3) -0.002(2)
C5 0.031(3) 0.044(3) 0.033(3) -0.004(2) 0.010(2) 0.004(2)
C28 0.038(3) 0.033(3) 0.034(2) -0.003(2) 0.025(2) -0.007(2)
C6 0.033(3) 0.050(3) 0.057(3) -0.005(3) 0.033(3) -0.009(3)
C8 0.046(3) 0.037(3) 0.047(3) -0.006(2) 0.035(3) -0.009(2)
O4 0.074(3) 0.058(2) 0.0309(19) -0.0105(17) 0.034(2) -0.015(2)
B8 0.028(3) 0.022(2) 0.030(2) -0.003(2) 0.020(2) -0.001(2)
C36 0.051(3) 0.050(3) 0.031(3) -0.007(2) 0.028(3) -0.008(3)
C21 0.027(3) 0.053(3) 0.059(3) -0.004(3) 0.023(3) 0.000(3)
C13 0.039(3) 0.069(4) 0.030(2) -0.017(2) 0.028(2) -0.015(3)
C22 0.026(3) 0.036(3) 0.039(3) 0.002(2) 0.017(2) -0.010(2)
C25 0.032(3) 0.046(3) 0.051(4) 0.023(3) -0.005(3) -0.006(3)
C7 0.027(3) 0.035(3) 0.030(2) 0.001(2) 0.008(2) 0.001(2)
B2 0.021(3) 0.032(3) 0.025(2) 0.001(2) 0.015(2) 0.002(2)
C15 0.036(3) 0.043(3) 0.056(3) -0.017(2) 0.039(3) -0.010(2)
C23 0.035(3) 0.042(3) 0.044(3) -0.021(2) 0.021(3) -0.015(2)
O7 0.060(3) 0.115(4) 0.055(3) -0.025(3) 0.047(2) -0.036(3)
C30 0.074(4) 0.026(3) 0.057(3) -0.007(2) 0.050(4) -0.015(3)
C29 0.073(5) 0.035(3) 0.088(5) -0.022(3) 0.068(4) -0.023(3)
C17 0.049(3) 0.062(4) 0.031(3) 0.008(2) 0.031(3) 0.008(3)
C33 0.048(4) 0.040(3) 0.054(3) -0.017(3) 0.018(3) -0.019(3)
C32 0.081(5) 0.035(3) 0.051(3) -0.023(3) 0.047(4) -0.021(3)
C24 0.049(4) 0.089(5) 0.021(2) -0.008(3) 0.012(3) -0.040(4)
C31 0.064(4) 0.022(2) 0.069(4) -0.006(2) 0.050(4) 0.000(2)
C16 0.052(3) 0.041(3) 0.046(3) -0.001(2) 0.041(3) -0.002(3)
B10 0.028(3) 0.022(2) 0.024(2) -0.0022(19) 0.017(2) -0.001(2)
C4 0.051(3) 0.025(2) 0.029(2) 0.0022(19) 0.020(2) 0.007(2)
C10 0.042(3) 0.028(2) 0.038(3) -0.010(2) 0.023(2) -0.009(2)
C9 0.054(3) 0.031(3) 0.030(2) -0.0069(19) 0.029(3) -0.004(2)
B4 0.032(3) 0.020(2) 0.021(2) 0.0007(18) 0.017(2) 0.000(2)
B9 0.032(3) 0.020(2) 0.024(2) -0.0048(18) 0.021(2) -0.003(2)

loop_
_atom_type_symbol
_atom_type_description
_atom_type_scat_dispersion_real
_atom_type_scat_dispersion_imag
_atom_type_scat_source
C C 0.0033 0.0016 'International Tables Vol C Tables 4.2.6.8 and 6.1.1.4'
H H 0.0000 0.0000 'International Tables Vol C Tables 4.2.6.8 and 6.1.1.4'
B B 0.0013 0.0007 'International Tables Vol C Tables 4.2.6.8 and 6.1.1.4'
O O 0.0106 0.0060 'International Tables Vol C Tables 4.2.6.8 and 6.1.1.4'
Ag Ag -0.8971 1.1015 'International Tables Vol C Tables 4.2.6.8 and 6.1.1.4'
I I -0.4742 1.8119 'International Tables Vol C Tables 4.2.6.8 and 6.1.1.4'
Mo Mo -1.6832 0.6857 'International Tables Vol C Tables 4.2.6.8 and 6.1.1.4'

loop_
_geom_angle_atom_site_label_1
_geom_angle_atom_site_label_2
_geom_angle_atom_site_label_3
_geom_angle
_geom_angle_site_symmetry_1
_geom_angle_site_symmetry_3
_geom_angle_publ_flag
Ag1 I3 Mo3 105.866(13) . . ?
Ag1 I2 Mo2 115.421(15) . . ?
Mo1 I1 Ag1 124.805(14) . 2_655 ?
Mo1 I1 Ag1 108.507(13) . . ?
Ag1 I1 Ag1 63.113(12) 2_655 . ?
C28 Mo2 C27 77.3(2) . . ?
C28 Mo2 C26 77.75(19) . . ?
C27 Mo2 C26 107.04(19) . . ?
C28 Mo2 C25 80.4(2) . . ?
C27 Mo2 C25 113.5(2) . . ?
C26 Mo2 C25 127.8(3) . . ?
C28 Mo2 C21 92.1(2) . . ?
C27 Mo2 C21 149.3(2) . . ?
C26 Mo2 C21 98.5(2) . . ?
C25 Mo2 C21 35.8(2) . . ?
C28 Mo2 C22 126.6(2) . . ?
C27 Mo2 C22 147.38(18) . . ?
C26 Mo2 C22 100.36(19) . . ?
C25 Mo2 C22 58.5(2) . . ?
C21 Mo2 C22 34.69(19) . . ?
C28 Mo2 C23 137.9(2) . . ?
C27 Mo2 C23 112.54(19) . . ?
C26 Mo2 C23 130.9(2) . . ?
C25 Mo2 C23 57.9(2) . . ?
C21 Mo2 C23 57.9(2) . . ?
C22 Mo2 C23 34.99(18) . . ?
C28 Mo2 C24 105.9(2) . . ?
C27 Mo2 C24 96.2(2) . . ?
C26 Mo2 C24 156.7(2) . . ?
C25 Mo2 C24 34.9(2) . . ?
C21 Mo2 C24 58.7(2) . . ?
C22 Mo2 C24 58.52(19) . . ?
C23 Mo2 C24 34.9(2) . . ?
C28 Mo2 I2 137.66(15) . . ?
C27 Mo2 I2 77.03(14) . . ?
C26 Mo2 I2 78.31(14) . . ?
C25 Mo2 I2 141.18(18) . . ?
C21 Mo2 I2 125.71(15) . . ?
C22 Mo2 I2 91.83(13) . . ?
C23 Mo2 I2 83.36(15) . . ?
C24 Mo2 I2 109.9(2) . . ?
C18 Mo1 C19 77.16(18) . . ?
C18 Mo1 C20 76.8(2) . . ?
C19 Mo1 C20 108.75(17) . . ?
C18 Mo1 C14 85.1(2) . . ?
C19 Mo1 C14 139.60(19) . . ?
C20 Mo1 C14 101.88(17) . . ?
C18 Mo1 C15 84.3(2) . . ?
C19 Mo1 C15 104.77(18) . . ?
C20 Mo1 C15 136.27(17) . . ?
C14 Mo1 C15 36.71(17) . . ?
C18 Mo1 C13 117.3(2) . . ?
C19 Mo1 C13 154.70(18) . . ?
C20 Mo1 C13 95.26(18) . . ?
C14 Mo1 C13 35.07(19) . . ?
C15 Mo1 C13 59.45(19) . . ?
C18 Mo1 C16 116.9(2) . . ?
C19 Mo1 C16 97.10(18) . . ?
C20 Mo1 C16 153.23(18) . . ?
C14 Mo1 C16 59.40(18) . . ?
C15 Mo1 C16 35.71(18) . . ?
C13 Mo1 C16 58.24(19) . . ?
C18 Mo1 C17 140.8(2) . . ?
C19 Mo1 C17 121.02(19) . . ?
C20 Mo1 C17 120.89(19) . . ?
C14 Mo1 C17 58.2(2) . . ?
C15 Mo1 C17 58.4(2) . . ?
C13 Mo1 C17 34.78(19) . . ?
C16 Mo1 C17 34.21(19) . . ?
C18 Mo1 I1 137.27(16) . . ?
C19 Mo1 I1 76.42(13) . . ?
C20 Mo1 I1 80.71(12) . . ?
C14 Mo1 I1 135.34(15) . . ?
C15 Mo1 I1 134.91(14) . . ?
C13 Mo1 I1 100.43(14) . . ?
C16 Mo1 I1 99.26(13) . . ?
C17 Mo1 I1 81.92(14) . . ?
C36 Mo3 C35 77.89(19) . . ?
C36 Mo3 C34 78.4(2) . . ?
C35 Mo3 C34 113.2(2) . . ?
C36 Mo3 C32 90.4(2) . . ?
C35 Mo3 C32 139.4(2) . . ?
C34 Mo3 C32 102.0(2) . . ?
C36 Mo3 C33 87.0(2) . . ?
C35 Mo3 C33 103.7(2) . . ?
C34 Mo3 C33 136.0(2) . . ?
C32 Mo3 C33 36.2(2) . . ?
C36 Mo3 C31 123.4(2) . . ?
C35 Mo3 C31 148.05(19) . . ?
C34 Mo3 C31 95.6(2) . . ?
C32 Mo3 C31 35.3(2) . . ?
C33 Mo3 C31 58.9(2) . . ?
C36 Mo3 C29 117.4(2) . . ?
C35 Mo3 C29 91.81(19) . . ?
C34 Mo3 C29 153.4(2) . . ?
C32 Mo3 C29 59.3(2) . . ?
C33 Mo3 C29 35.5(2) . . ?
C31 Mo3 C29 58.1(2) . . ?
C36 Mo3 C30 144.6(2) . . ?
C35 Mo3 C30 113.88(19) . . ?
C34 Mo3 C30 121.1(2) . . ?
C32 Mo3 C30 58.4(2) . . ?
C33 Mo3 C30 58.2(2) . . ?
C31 Mo3 C30 34.73(18) . . ?
C29 Mo3 C30 34.3(2) . . ?
C36 Mo3 I3 132.45(15) . . ?
C35 Mo3 I3 77.27(12) . . ?
C34 Mo3 I3 75.15(13) . . ?
C32 Mo3 I3 133.31(17) . . ?
C33 Mo3 I3 138.22(17) . . ?
C31 Mo3 I3 98.06(15) . . ?
C29 Mo3 I3 103.24(16) . . ?
C30 Mo3 I3 82.81(14) . . ?
I3 Ag1 I2 109.145(14) . . ?
I3 Ag1 I1 120.361(15) . 2_655 ?
I2 Ag1 I1 109.974(14) . 2_655 ?
I3 Ag1 I1 108.417(14) . . ?
I2 Ag1 I1 103.138(14) . . ?
I1 Ag1 I1 104.341(13) 2_655 . ?
I3 Ag1 Ag1 100.862(9) . 2_655 ?
I2 Ag1 Ag1 148.836(10) . 2_655 ?
I1 Ag1 Ag1 58.773(12) 2_655 2_655 ?
I1 Ag1 Ag1 58.114(12) . 2_655 ?
O8 C35 Mo3 175.6(4) . . ?
B12 C12 H12A 109.5 . . ?
B12 C12 H12B 109.5 . . ?
H12A C12 H12B 109.5 . . ?
B12 C12 H12C 109.5 . . ?
H12A C12 H12C 109.5 . . ?
H12B C12 H12C 109.5 . . ?
O2 C19 Mo1 177.1(4) . . ?
O3 C20 Mo1 175.8(4) . . ?
C12 B12 B9 121.7(4) . . ?
C12 B12 B10 120.5(4) . . ?
B9 B12 B10 60.5(3) . . ?
C12 B12 B11 120.8(4) . . ?
B9 B12 B11 108.8(4) . . ?
B10 B12 B11 60.6(3) . . ?
C12 B12 B7 121.8(4) . . ?
B9 B12 B7 108.2(3) . . ?
B10 B12 B7 108.6(3) . . ?
B11 B12 B7 59.7(3) . . ?
C12 B12 B8 122.5(4) . . ?
B9 B12 B8 59.9(3) . . ?
B10 B12 B8 108.5(4) . . ?
B11 B12 B8 108.0(3) . . ?
B7 B12 B8 60.0(3) . . ?
B3 C3 H3A 109.5 . . ?
B3 C3 H3B 109.5 . . ?
H3A C3 H3B 109.5 . . ?
B3 C3 H3C 109.5 . . ?
H3A C3 H3C 109.5 . . ?
H3B C3 H3C 109.5 . . ?
B2 C1 B3 62.7(3) . . ?
B2 C1 B5 115.6(3) . . ?
B3 C1 B5 115.7(3) . . ?
B2 C1 B4 115.3(4) . . ?
B3 C1 B4 63.1(3) . . ?
B5 C1 B4 63.2(3) . . ?
B2 C1 B6 63.2(3) . . ?
B3 C1 B6 115.5(3) . . ?
B5 C1 B6 63.1(3) . . ?
B4 C1 B6 115.8(3) . . ?
B2 C1 H1 117.4 . . ?
B3 C1 H1 117.3 . . ?
B5 C1 H1 117.0 . . ?
B4 C1 H1 117.1 . . ?
B6 C1 H1 117.0 . . ?
O7 C34 Mo3 179.0(5) . . ?
O5 C27 Mo2 177.8(4) . . ?
C7 B7 B2 120.7(4) . . ?
C7 B7 B3 121.4(4) . . ?
B2 B7 B3 60.1(3) . . ?
C7 B7 B11 121.2(4) . . ?
B2 B7 B11 60.0(3) . . ?
B3 B7 B11 108.2(4) . . ?
C7 B7 B12 122.9(4) . . ?
B2 B7 B12 107.7(3) . . ?
B3 B7 B12 107.6(3) . . ?
B11 B7 B12 60.0(3) . . ?
C7 B7 B8 122.6(4) . . ?
B2 B7 B8 107.6(3) . . ?
B3 B7 B8 59.5(3) . . ?
B11 B7 B8 108.4(3) . . ?
B12 B7 B8 60.2(3) . . ?
C5 B5 C1 120.1(4) . . ?
C5 B5 B10 126.8(4) . . ?
C1 B5 B10 104.2(3) . . ?
C5 B5 B9 126.5(4) . . ?
C1 B5 B9 103.6(3) . . ?
B10 B5 B9 60.6(3) . . ?
C5 B5 B6 120.0(4) . . ?
C1 B5 B6 58.6(3) . . ?
B10 B5 B6 60.0(3) . . ?
B9 B5 B6 108.2(3) . . ?
C5 B5 B4 119.2(4) . . ?
C1 B5 B4 58.4(3) . . ?
B10 B5 B4 108.1(4) . . ?
B9 B5 B4 59.3(3) . . ?
B6 B5 B4 108.1(3) . . ?
C13 C14 C15 108.0(5) . . ?
C13 C14 Mo1 74.4(3) . . ?
C15 C14 Mo1 71.8(2) . . ?
C13 C14 H14 126.0 . . ?
C15 C14 H14 126.0 . . ?
Mo1 C14 H14 119.6 . . ?
C3 B3 C1 121.1(4) . . ?
C3 B3 B8 125.2(4) . . ?
C1 B3 B8 104.2(3) . . ?
C3 B3 B2 120.2(4) . . ?
C1 B3 B2 58.5(3) . . ?
B8 B3 B2 108.7(3) . . ?
C3 B3 B7 125.8(4) . . ?
C1 B3 B7 104.2(3) . . ?
B8 B3 B7 61.0(3) . . ?
B2 B3 B7 59.8(3) . . ?
C3 B3 B4 119.7(4) . . ?
C1 B3 B4 58.8(3) . . ?
B8 B3 B4 59.4(3) . . ?
B2 B3 B4 108.3(3) . . ?
B7 B3 B4 108.3(3) . . ?
C11 B11 B2 121.9(4) . . ?
C11 B11 B6 121.6(4) . . ?
B2 B11 B6 60.7(3) . . ?
C11 B11 B7 121.3(4) . . ?
B2 B11 B7 59.5(3) . . ?
B6 B11 B7 108.5(3) . . ?
C11 B11 B12 122.0(4) . . ?
B2 B11 B12 107.4(3) . . ?
B6 B11 B12 107.7(3) . . ?
B7 B11 B12 60.2(3) . . ?
C11 B11 B10 122.0(4) . . ?
B2 B11 B10 108.0(3) . . ?
B6 B11 B10 59.9(3) . . ?
B7 B11 B10 108.1(3) . . ?
B12 B11 B10 59.6(3) . . ?
O1 C18 Mo1 179.1(5) . . ?
C6 B6 C1 121.1(4) . . ?
C6 B6 B11 126.0(4) . . ?
C1 B6 B11 103.4(3) . . ?
C6 B6 B10 126.4(4) . . ?
C1 B6 B10 103.5(3) . . ?
B11 B6 B10 60.9(3) . . ?
C6 B6 B2 120.0(4) . . ?
C1 B6 B2 57.7(3) . . ?
B11 B6 B2 59.7(3) . . ?
B10 B6 B2 108.0(4) . . ?
C6 B6 B5 120.5(4) . . ?
C1 B6 B5 58.3(3) . . ?
B11 B6 B5 107.9(3) . . ?
B10 B6 B5 59.4(3) . . ?
B2 B6 B5 107.1(3) . . ?
B2 C2 H2A 109.5 . . ?
B2 C2 H2B 109.5 . . ?
H2A C2 H2B 109.5 . . ?
B2 C2 H2C 109.5 . . ?
H2A C2 H2C 109.5 . . ?
H2B C2 H2C 109.5 . . ?
B11 C11 H11A 109.5 . . ?
B11 C11 H11B 109.5 . . ?
H11A C11 H11B 109.5 . . ?
B11 C11 H11C 109.5 . . ?
H11A C11 H11C 109.5 . . ?
H11B C11 H11C 109.5 . . ?
B5 C5 H5A 109.5 . . ?
B5 C5 H5B 109.5 . . ?
H5A C5 H5B 109.5 . . ?
B5 C5 H5C 109.5 . . ?
H5A C5 H5C 109.5 . . ?
H5B C5 H5C 109.5 . . ?
O6 C28 Mo2 177.8(6) . . ?
B6 C6 H6A 109.5 . . ?
B6 C6 H6B 109.5 . . ?
H6A C6 H6B 109.5 . . ?
B6 C6 H6C 109.5 . . ?
H6A C6 H6C 109.5 . . ?
H6B C6 H6C 109.5 . . ?
B8 C8 H8A 109.5 . . ?
B8 C8 H8B 109.5 . . ?
H8A C8 H8B 109.5 . . ?
B8 C8 H8C 109.5 . . ?
H8A C8 H8C 109.5 . . ?
H8B C8 H8C 109.5 . . ?
C8 B8 B4 121.3(4) . . ?
C8 B8 B3 121.0(4) . . ?
B4 B8 B3 60.9(3) . . ?
C8 B8 B9 122.4(4) . . ?
B4 B8 B9 60.0(3) . . ?
B3 B8 B9 108.4(4) . . ?
C8 B8 B7 121.6(4) . . ?
B4 B8 B7 108.3(3) . . ?
B3 B8 B7 59.5(3) . . ?
B9 B8 B7 107.7(3) . . ?
C8 B8 B12 122.8(4) . . ?
B4 B8 B12 107.5(4) . . ?
B3 B8 B12 107.3(3) . . ?
B9 B8 B12 59.5(3) . . ?
B7 B8 B12 59.8(3) . . ?
O9 C36 Mo3 179.8(9) . . ?
C22 C21 C25 107.8(6) . . ?
C22 C21 Mo2 73.2(3) . . ?
C25 C21 Mo2 71.7(3) . . ?
C22 C21 H21 126.1 . . ?
C25 C21 H21 126.1 . . ?
Mo2 C21 H21 120.7 . . ?
C14 C13 C17 108.0(5) . . ?
C14 C13 Mo1 70.5(3) . . ?
C17 C13 Mo1 74.0(3) . . ?
C14 C13 H13 126.0 . . ?
C17 C13 H13 126.0 . . ?
Mo1 C13 H13 121.3 . . ?
C21 C22 C23 108.0(5) . . ?
C21 C22 Mo2 72.1(3) . . ?
C23 C22 Mo2 73.4(3) . . ?
C21 C22 H22 126.0 . . ?
C23 C22 H22 126.0 . . ?
Mo2 C22 H22 120.3 . . ?
C24 C25 C21 108.8(5) . . ?
C24 C25 Mo2 74.8(3) . . ?
C21 C25 Mo2 72.5(3) . . ?
C24 C25 H25 125.6 . . ?
C21 C25 H25 125.6 . . ?
Mo2 C25 H25 118.9 . . ?
B7 C7 H7A 109.5 . . ?
B7 C7 H7B 109.5 . . ?
H7A C7 H7B 109.5 . . ?
B7 C7 H7C 109.5 . . ?
H7A C7 H7C 109.5 . . ?
H7B C7 H7C 109.5 . . ?
C2 B2 C1 120.3(4) . . ?
C2 B2 B7 125.9(4) . . ?
C1 B2 B7 104.7(3) . . ?
C2 B2 B3 119.4(4) . . ?
C1 B2 B3 58.8(3) . . ?
B7 B2 B3 60.1(3) . . ?
C2 B2 B11 126.0(4) . . ?
C1 B2 B11 104.5(3) . . ?
B7 B2 B11 60.5(3) . . ?
B3 B2 B11 108.6(3) . . ?
C2 B2 B6 119.4(4) . . ?
C1 B2 B6 59.1(3) . . ?
B7 B2 B6 108.5(3) . . ?
B3 B2 B6 109.0(3) . . ?
B11 B2 B6 59.7(3) . . ?
C16 C15 C14 106.5(5) . . ?
C16 C15 Mo1 74.2(3) . . ?
C14 C15 Mo1 71.5(3) . . ?
C16 C15 H15 126.7 . . ?
C14 C15 H15 126.7 . . ?
Mo1 C15 H15 119.5 . . ?
C22 C23 C24 108.8(5) . . ?
C22 C23 Mo2 71.6(3) . . ?
C24 C23 Mo2 73.0(3) . . ?
C22 C23 H23 125.6 . . ?
C24 C23 H23 125.6 . . ?
Mo2 C23 H23 121.5 . . ?
C29 C30 C31 108.7(5) . . ?
C29 C30 Mo3 72.1(3) . . ?
C31 C30 Mo3 70.7(3) . . ?
C29 C30 H30 125.7 . . ?
C31 C30 H30 125.7 . . ?
Mo3 C30 H30 123.1 . . ?
C30 C29 C33 107.6(5) . . ?
C30 C29 Mo3 73.6(3) . . ?
C33 C29 Mo3 69.7(3) . . ?
C30 C29 H29 126.2 . . ?
C33 C29 H29 126.2 . . ?
Mo3 C29 H29 122.2 . . ?
C16 C17 C13 109.2(5) . . ?
C16 C17 Mo1 71.8(3) . . ?
C13 C17 Mo1 71.3(3) . . ?
C16 C17 H17 125.4 . . ?
C13 C17 H17 125.4 . . ?
Mo1 C17 H17 123.1 . . ?
C29 C33 C32 107.8(6) . . ?
C29 C33 Mo3 74.8(3) . . ?
C32 C33 Mo3 71.6(3) . . ?
C29 C33 H33 126.1 . . ?
C32 C33 H33 126.1 . . ?
Mo3 C33 H33 119.4 . . ?
C31 C32 C33 107.4(5) . . ?
C31 C32 Mo3 74.1(3) . . ?
C33 C32 Mo3 72.2(3) . . ?
C31 C32 H32 126.3 . . ?
C33 C32 H32 126.3 . . ?
Mo3 C32 H32 119.4 . . ?
C25 C24 C23 106.5(5) . . ?
C25 C24 Mo2 70.3(3) . . ?
C23 C24 Mo2 72.1(3) . . ?
C25 C24 H24 126.7 . . ?
C23 C24 H24 126.7 . . ?
Mo2 C24 H24 122.6 . . ?
C32 C31 C30 108.6(6) . . ?
C32 C31 Mo3 70.7(3) . . ?
C30 C31 Mo3 74.6(3) . . ?
C32 C31 H31 125.7 . . ?
C30 C31 H31 125.7 . . ?
Mo3 C31 H31 120.8 . . ?
C17 C16 C15 108.2(5) . . ?
C17 C16 Mo1 74.0(3) . . ?
C15 C16 Mo1 70.0(3) . . ?
C17 C16 H16 125.9 . . ?
C15 C16 H16 125.9 . . ?
Mo1 C16 H16 121.8 . . ?
C10 B10 B5 121.1(4) . . ?
C10 B10 B12 123.6(4) . . ?
B5 B10 B12 107.5(3) . . ?
C10 B10 B6 120.2(4) . . ?
B5 B10 B6 60.6(3) . . ?
B12 B10 B6 107.3(3) . . ?
C10 B10 B9 123.1(4) . . ?
B5 B10 B9 59.9(3) . . ?
B12 B10 B9 59.6(3) . . ?
B6 B10 B9 108.1(3) . . ?
C10 B10 B11 121.9(4) . . ?
B5 B10 B11 107.6(3) . . ?
B12 B10 B11 59.8(3) . . ?
B6 B10 B11 59.2(3) . . ?
B9 B10 B11 107.3(3) . . ?
B4 C4 H4A 109.5 . . ?
B4 C4 H4B 109.5 . . ?
H4A C4 H4B 109.5 . . ?
B4 C4 H4C 109.5 . . ?
H4A C4 H4C 109.5 . . ?
H4B C4 H4C 109.5 . . ?
B10 C10 H10A 109.5 . . ?
B10 C10 H10B 109.5 . . ?
H10A C10 H10B 109.5 . . ?
B10 C10 H10C 109.5 . . ?
H10A C10 H10C 109.5 . . ?
H10B C10 H10C 109.5 . . ?
B9 C9 H9A 109.5 . . ?
B9 C9 H9B 109.5 . . ?
H9A C9 H9B 109.5 . . ?
B9 C9 H9C 109.5 . . ?
H9A C9 H9C 109.5 . . ?
H9B C9 H9C 109.5 . . ?
C4 B4 C1 120.7(4) . . ?
C4 B4 B8 126.1(4) . . ?
C1 B4 B8 103.9(3) . . ?
C4 B4 B9 126.1(4) . . ?
C1 B4 B9 104.0(3) . . ?
B8 B4 B9 60.7(3) . . ?
C4 B4 B3 120.2(4) . . ?
C1 B4 B3 58.1(3) . . ?
B8 B4 B3 59.7(3) . . ?
B9 B4 B3 108.0(3) . . ?
C4 B4 B5 119.7(4) . . ?
C1 B4 B5 58.4(3) . . ?
B8 B4 B5 108.4(3) . . ?
B9 B4 B5 59.9(3) . . ?
B3 B4 B5 107.6(3) . . ?
C9 B9 B4 120.4(4) . . ?
C9 B9 B12 123.7(4) . . ?
B4 B9 B12 107.9(3) . . ?
C9 B9 B5 120.1(4) . . ?
B4 B9 B5 60.8(3) . . ?
B12 B9 B5 107.4(3) . . ?
C9 B9 B8 122.5(4) . . ?
B4 B9 B8 59.3(3) . . ?
B12 B9 B8 60.6(3) . . ?
B5 B9 B8 108.0(3) . . ?
C9 B9 B10 121.7(3) . . ?
B4 B9 B10 108.4(3) . . ?
B12 B9 B10 59.9(3) . . ?
B5 B9 B10 59.5(3) . . ?
B8 B9 B10 108.5(3) . . ?
O4 C26 Mo2 177.0(5) . . ?

loop_
_geom_bond_atom_site_label_1
_geom_bond_atom_site_label_2
_geom_bond_distance
_geom_bond_site_symmetry_2
_geom_bond_publ_flag
I3 Ag1 2.7872(4) . ?
I3 Mo3 2.8537(5) . ?
I2 Ag1 2.8171(4) . ?
I2 Mo2 2.8578(5) . ?
I1 Mo1 2.8704(5) . ?
I1 Ag1 2.8918(4) 2_655 ?
I1 Ag1 2.9123(4) . ?
Mo2 C28 1.994(5) . ?
Mo2 C27 2.007(5) . ?
Mo2 C26 2.025(5) . ?
Mo2 C25 2.295(6) . ?
Mo2 C21 2.305(6) . ?
Mo2 C22 2.319(5) . ?
Mo2 C23 2.341(5) . ?
Mo2 C24 2.353(5) . ?
Mo1 C18 2.002(5) . ?
Mo1 C19 2.008(5) . ?
Mo1 C20 2.021(5) . ?
Mo1 C14 2.284(4) . ?
Mo1 C15 2.288(5) . ?
Mo1 C13 2.335(4) . ?
Mo1 C16 2.343(5) . ?
Mo1 C17 2.370(5) . ?
Mo3 C36 1.995(5) . ?
Mo3 C35 1.997(5) . ?
Mo3 C34 2.005(6) . ?
Mo3 C32 2.276(5) . ?
Mo3 C33 2.284(5) . ?
Mo3 C31 2.319(5) . ?
Mo3 C29 2.350(5) . ?
Mo3 C30 2.369(5) . ?
Ag1 I1 2.8918(4) 2_655 ?
Ag1 Ag1 3.0376(6) 2_655 ?
O2 C19 1.152(5) . ?
C35 O8 1.139(5) . ?
C12 B12 1.637(6) . ?
C12 H12A 0.9800 . ?
C12 H12B 0.9800 . ?
C12 H12C 0.9800 . ?
O5 C27 1.140(6) . ?
O1 C18 1.124(6) . ?
C20 O3 1.132(5) . ?
O6 C28 1.130(6) . ?
B12 B9 1.780(7) . ?
B12 B10 1.786(7) . ?
B12 B11 1.789(7) . ?
B12 B7 1.793(7) . ?
B12 B8 1.800(7) . ?
C3 B3 1.594(6) . ?
C3 H3A 0.9800 . ?
C3 H3B 0.9800 . ?
C3 H3C 0.9800 . ?
C1 B2 1.698(6) . ?
C1 B3 1.705(7) . ?
C1 B5 1.718(6) . ?
C1 B4 1.718(6) . ?
C1 B6 1.723(6) . ?
C1 H1 1.1200 . ?
C34 O7 1.147(7) . ?
B7 C7 1.604(7) . ?
B7 B2 1.765(7) . ?
B7 B3 1.770(7) . ?
B7 B11 1.784(7) . ?
B7 B8 1.797(7) . ?
B5 C5 1.592(7) . ?
B5 B10 1.777(7) . ?
B5 B9 1.784(7) . ?
B5 B6 1.800(7) . ?
B5 B4 1.801(7) . ?
C14 C13 1.393(8) . ?
C14 C15 1.440(7) . ?
C14 H14 0.9500 . ?
B3 B8 1.769(7) . ?
B3 B2 1.770(7) . ?
B3 B4 1.791(6) . ?
B11 C11 1.595(6) . ?
B11 B2 1.775(7) . ?
B11 B6 1.775(7) . ?
B11 B10 1.805(7) . ?
O9 C36 1.132(6) . ?
B6 C6 1.587(7) . ?
B6 B10 1.789(7) . ?
B6 B2 1.793(7) . ?
C2 B2 1.599(6) . ?
C2 H2A 0.9800 . ?
C2 H2B 0.9800 . ?
C2 H2C 0.9800 . ?
C11 H11A 0.9800 . ?
C11 H11B 0.9800 . ?
C11 H11C 0.9800 . ?
C5 H5A 0.9800 . ?
C5 H5B 0.9800 . ?
C5 H5C 0.9800 . ?
C6 H6A 0.9800 . ?
C6 H6B 0.9800 . ?
C6 H6C 0.9800 . ?
C8 B8 1.612(7) . ?
C8 H8A 0.9800 . ?
C8 H8B 0.9800 . ?
C8 H8C 0.9800 . ?
O4 C26 1.125(6) . ?
B8 B4 1.763(7) . ?
B8 B9 1.789(7) . ?
C21 C22 1.378(8) . ?
C21 C25 1.414(9) . ?
C21 H21 0.9500 . ?
C13 C17 1.407(8) . ?
C13 H13 0.9500 . ?
C22 C23 1.401(7) . ?
C22 H22 0.9500 . ?
C25 C24 1.394(10) . ?
C25 H25 0.9500 . ?
C7 H7A 0.9800 . ?
C7 H7B 0.9800 . ?
C7 H7C 0.9800 . ?
C15 C16 1.421(7) . ?
C15 H15 0.9500 . ?
C23 C24 1.407(8) . ?
C23 H23 0.9500 . ?
C30 C29 1.390(9) . ?
C30 C31 1.400(7) . ?
C30 H30 0.9500 . ?
C29 C33 1.415(8) . ?
C29 H29 0.9500 . ?
C17 C16 1.386(8) . ?
C17 H17 0.9500 . ?
C33 C32 1.418(9) . ?
C33 H33 0.9500 . ?
C32 C31 1.392(9) . ?
C32 H32 0.9500 . ?
C24 H24 0.9500 . ?
C31 H31 0.9500 . ?
C16 H16 0.9500 . ?
B10 C10 1.601(6) . ?
B10 B9 1.797(7) . ?
C4 B4 1.589(6) . ?
C4 H4A 0.9800 . ?
C4 H4B 0.9800 . ?
C4 H4C 0.9800 . ?
C10 H10A 0.9800 . ?
C10 H10B 0.9800 . ?
C10 H10C 0.9800 . ?
C9 B9 1.618(6) . ?
C9 H9A 0.9800 . ?
C9 H9B 0.9800 . ?
C9 H9C 0.9800 . ?
B4 B9 1.775(7) . ?
